data_7115502
loop_
_publ_author_name
'Anant R. Kapdi'
'Gopal Dhangar'
'Jose Luis Serrano'
'Jose Perez'
'Luis Garcia'
'Ian J. S. Fairlamb'

_publ_section_title
;
 [Pd(C[logical and]N)(X)(PPh3)] palladacycles react with
 2,4,6-trifluorophenyl boronic acid to give stable transmetallation
 products of the type [Pd(C[logical and]N)(2,4,6-F3C6H2)(PPh3)]
;
_journal_name_full Chem.Commun.
_journal_page_first 9859
_journal_paper_doi 10.1039/C4cc04203D
_journal_volume 50
_journal_year 2014
_chemical_formula_moiety 'C37 H27 F3 N P Pd'
_chemical_formula_sum 'C37 H27 F3 N P Pd'
_chemical_formula_weight 679.97
_chemical_name_systematic
;
 ?
;
_space_group_IT_number 14
_symmetry_cell_setting monoclinic
_symmetry_space_group_name_Hall '-P 2yn'
_symmetry_space_group_name_H-M 'P 1 21/n 1'
_atom_sites_solution_hydrogens geom
_atom_sites_solution_primary direct
_atom_sites_solution_secondary difmap
_audit_creation_method SHELXL-97
_cell_angle_alpha 90.00
_cell_angle_beta 111.881(2)
_cell_angle_gamma 90.00
_cell_formula_units_Z 4
_cell_length_a 18.5049(9)
_cell_length_b 8.9306(4)
_cell_length_c 19.6878(10)
_cell_measurement_temperature 100(2)
_cell_volume 3019.2(3)
_computing_structure_refinement 'SHELXL-97 (Sheldrick, 1997)'
_diffrn_ambient_temperature 100(2)
_diffrn_measured_fraction_theta_full 0.000
_diffrn_measured_fraction_theta_max 0.999
_diffrn_radiation_monochromator graphite
_diffrn_radiation_source 'fine-focus sealed tube'
_diffrn_radiation_type MoK\a
_diffrn_radiation_wavelength 0.71073
_diffrn_reflns_av_R_equivalents 0.0384
_diffrn_reflns_av_sigmaI/netI 0.0229
_diffrn_reflns_limit_h_max 26
_diffrn_reflns_limit_h_min -26
_diffrn_reflns_limit_k_max 12
_diffrn_reflns_limit_k_min -12
_diffrn_reflns_limit_l_max 27
_diffrn_reflns_limit_l_min -28
_diffrn_reflns_number 77364
_diffrn_reflns_theta_full 0.50
_diffrn_reflns_theta_max 30.58
_diffrn_reflns_theta_min 2.23
_exptl_absorpt_coefficient_mu 0.714
_exptl_absorpt_correction_T_max 0.9193
_exptl_absorpt_correction_T_min 0.8418
_exptl_absorpt_correction_type multi-scan
_exptl_absorpt_process_details SADABS
_exptl_crystal_colour yellow
_exptl_crystal_density_diffrn 1.496
_exptl_crystal_density_method 'not measured'
_exptl_crystal_description prism
_exptl_crystal_F_000 1376
_exptl_crystal_size_max 0.25
_exptl_crystal_size_mid 0.22
_exptl_crystal_size_min 0.12
_refine_diff_density_max 0.457
_refine_diff_density_min -0.412
_refine_diff_density_rms 0.073
_refine_ls_extinction_method none
_refine_ls_goodness_of_fit_ref 1.014
_refine_ls_hydrogen_treatment constr
_refine_ls_matrix_type full
_refine_ls_number_parameters 388
_refine_ls_number_reflns 9264
_refine_ls_number_restraints 0
_refine_ls_restrained_S_all 1.014
_refine_ls_R_factor_all 0.0329
_refine_ls_R_factor_gt 0.0245
_refine_ls_shift/su_max 0.005
_refine_ls_shift/su_mean 0.000
_refine_ls_structure_factor_coef Fsqd
_refine_ls_weighting_details 'calc w=1/[\s^2^(Fo^2^)+(0.0265P)^2^+2.0493P] where P=(Fo^2^+2Fc^2^)/3'
_refine_ls_weighting_scheme calc
_refine_ls_wR_factor_gt 0.0562
_refine_ls_wR_factor_ref 0.0593
_reflns_number_gt 7991
_reflns_number_total 9264
_reflns_threshold_expression >2sigma(I)
_cod_data_source_file c4cc04203d2.cif
_cod_data_source_block complex_2
_cod_original_sg_symbol_H-M P21/n
_cod_database_code 7115502

loop_
_symmetry_equiv_pos_as_xyz
'x, y, z'
'-x+1/2, y+1/2, -z+1/2'
'-x, -y, -z'
'x-1/2, -y-1/2, z-1/2'

loop_
_atom_site_label
_atom_site_type_symbol
_atom_site_fract_x
_atom_site_fract_y
_atom_site_fract_z
_atom_site_U_iso_or_equiv
_atom_site_adp_type
_atom_site_occupancy
_atom_site_symmetry_multiplicity
_atom_site_calc_flag
_atom_site_refinement_flags
Pd1 Pd 0.863480(6) 0.793420(11) 0.588864(5) 0.01196(3) Uani 1 1 d .
N1 N 0.96317(7) 0.64946(13) 0.61201(6) 0.0147(2) Uani 1 1 d .
F1 F 0.71033(6) 0.74224(12) 0.62112(6) 0.0325(2) Uani 1 1 d .
F2 F 0.79851(6) 1.06193(11) 0.47831(6) 0.0297(2) Uani 1 1 d .
F3 F 0.55139(6) 1.13154(12) 0.48678(7) 0.0407(3) Uani 1 1 d .
P1 P 0.91275(2) 0.98896(4) 0.675735(19) 0.01267(7) Uani 1 1 d .
C1 C 0.81812(8) 0.63959(15) 0.50757(7) 0.0141(2) Uani 1 1 d .
C2 C 0.74360(8) 0.62467(16) 0.45393(8) 0.0175(3) Uani 1 1 d .
H2 H 0.7044 0.6950 0.4520 0.021 Uiso 1 1 calc R
C3 C 0.72569(9) 0.50824(18) 0.40305(8) 0.0215(3) Uani 1 1 d .
H3 H 0.6744 0.5005 0.3674 0.026 Uiso 1 1 calc R
C4 C 0.78117(9) 0.40367(18) 0.40339(8) 0.0229(3) Uani 1 1 d .
H4 H 0.7684 0.3263 0.3677 0.027 Uiso 1 1 calc R
C5 C 0.85563(9) 0.41353(17) 0.45655(8) 0.0196(3) Uani 1 1 d .
H5 H 0.8942 0.3420 0.4582 0.024 Uiso 1 1 calc R
C6 C 0.87317(8) 0.52987(15) 0.50762(7) 0.0148(2) Uani 1 1 d .
C7 C 0.94893(8) 0.53989(16) 0.56628(7) 0.0156(3) Uani 1 1 d .
H7 H 0.9877 0.4665 0.5710 0.019 Uiso 1 1 calc R
C8 C 1.03547(8) 0.64387(16) 0.67386(8) 0.0170(3) Uani 1 1 d .
C9 C 1.08975(8) 0.75821(17) 0.68607(9) 0.0198(3) Uani 1 1 d .
H9 H 1.0801 0.8396 0.6528 0.024 Uiso 1 1 calc R
C10 C 1.15842(9) 0.7521(2) 0.74760(10) 0.0274(4) Uani 1 1 d .
H10 H 1.1959 0.8297 0.7563 0.033 Uiso 1 1 calc R
C11 C 1.17244(10) 0.6336(2) 0.79629(10) 0.0320(4) Uani 1 1 d .
H11 H 1.2193 0.6304 0.8383 0.038 Uiso 1 1 calc R
C12 C 1.11830(10) 0.5201(2) 0.78361(9) 0.0319(4) Uani 1 1 d .
H12 H 1.1280 0.4389 0.8170 0.038 Uiso 1 1 calc R
C13 C 1.04956(9) 0.52437(18) 0.72199(9) 0.0240(3) Uani 1 1 d .
H13 H 1.0125 0.4458 0.7130 0.029 Uiso 1 1 calc R
C14 C 0.76072(8) 0.89751(16) 0.55247(8) 0.0160(3) Uani 1 1 d .
C15 C 0.70003(9) 0.85965(17) 0.57438(9) 0.0205(3) Uani 1 1 d .
C16 C 0.62926(9) 0.93321(19) 0.55380(9) 0.0259(3) Uani 1 1 d .
H16 H 0.5897 0.9024 0.5707 0.031 Uiso 1 1 calc R
C17 C 0.61947(9) 1.05348(18) 0.50751(10) 0.0262(3) Uani 1 1 d .
C18 C 0.67505(9) 1.09943(18) 0.48167(9) 0.0252(3) Uani 1 1 d .
H18 H 0.6671 1.1828 0.4497 0.030 Uiso 1 1 calc R
C19 C 0.74356(8) 1.01721(17) 0.50483(8) 0.0201(3) Uani 1 1 d .
C20 C 0.84516(8) 1.14021(15) 0.67164(7) 0.0148(2) Uani 1 1 d .
C21 C 0.78516(9) 1.11034(18) 0.69668(8) 0.0210(3) Uani 1 1 d .
H21 H 0.7826 1.0155 0.7176 0.025 Uiso 1 1 calc R
C22 C 0.72937(10) 1.21790(19) 0.69128(9) 0.0257(3) Uani 1 1 d .
H22 H 0.6890 1.1966 0.7086 0.031 Uiso 1 1 calc R
C23 C 0.73222(10) 1.35617(19) 0.66075(9) 0.0259(3) Uani 1 1 d .
H23 H 0.6934 1.4291 0.6564 0.031 Uiso 1 1 calc R
C24 C 0.79172(10) 1.38801(18) 0.63652(9) 0.0257(3) Uani 1 1 d .
H24 H 0.7942 1.4835 0.6163 0.031 Uiso 1 1 calc R
C25 C 0.84805(9) 1.28014(16) 0.64177(8) 0.0196(3) Uani 1 1 d .
H25 H 0.8887 1.3024 0.6248 0.024 Uiso 1 1 calc R
C26 C 0.99247(8) 1.08090(15) 0.65862(7) 0.0135(2) Uani 1 1 d .
C27 C 0.98415(8) 1.10031(16) 0.58544(8) 0.0166(3) Uani 1 1 d .
H27 H 0.9371 1.0715 0.5472 0.020 Uiso 1 1 calc R
C28 C 1.04441(9) 1.16147(17) 0.56846(8) 0.0196(3) Uani 1 1 d .
H28 H 1.0382 1.1751 0.5187 0.023 Uiso 1 1 calc R
C29 C 1.11360(9) 1.20266(18) 0.62390(9) 0.0216(3) Uani 1 1 d .
H29 H 1.1547 1.2444 0.6122 0.026 Uiso 1 1 calc R
C30 C 1.12259(9) 1.18278(18) 0.69630(9) 0.0224(3) Uani 1 1 d .
H30 H 1.1702 1.2100 0.7343 0.027 Uiso 1 1 calc R
C31 C 1.06219(8) 1.12312(17) 0.71371(8) 0.0176(3) Uani 1 1 d .
H31 H 1.0685 1.1111 0.7636 0.021 Uiso 1 1 calc R
C32 C 0.95231(8) 0.94439(16) 0.77310(7) 0.0156(3) Uani 1 1 d .
C33 C 0.97139(9) 1.05641(18) 0.82663(8) 0.0213(3) Uani 1 1 d .
H33 H 0.9600 1.1581 0.8126 0.026 Uiso 1 1 calc R
C34 C 1.00699(10) 1.0195(2) 0.90031(9) 0.0279(3) Uani 1 1 d .
H34 H 1.0206 1.0960 0.9364 0.034 Uiso 1 1 calc R
C35 C 1.02263(10) 0.8706(2) 0.92101(9) 0.0305(4) Uani 1 1 d .
H35 H 1.0477 0.8456 0.9713 0.037 Uiso 1 1 calc R
C36 C 1.00183(11) 0.7592(2) 0.86879(10) 0.0301(4) Uani 1 1 d .
H36 H 1.0116 0.6574 0.8832 0.036 Uiso 1 1 calc R
C37 C 0.96649(9) 0.79567(18) 0.79484(9) 0.0213(3) Uani 1 1 d .
H37 H 0.9520 0.7184 0.7591 0.026 Uiso 1 1 calc R

loop_
_atom_site_aniso_label
_atom_site_aniso_U_11
_atom_site_aniso_U_22
_atom_site_aniso_U_33
_atom_site_aniso_U_23
_atom_site_aniso_U_13
_atom_site_aniso_U_12
Pd1 0.01022(5) 0.01181(5) 0.01304(5) -0.00024(4) 0.00339(4) 0.00080(4)
N1 0.0115(5) 0.0158(5) 0.0154(5) 0.0003(4) 0.0034(4) 0.0016(4)
F1 0.0244(5) 0.0354(5) 0.0430(6) 0.0145(5) 0.0189(5) 0.0053(4)
F2 0.0232(5) 0.0315(5) 0.0357(5) 0.0153(4) 0.0125(4) 0.0060(4)
F3 0.0159(5) 0.0330(6) 0.0657(8) -0.0004(5) 0.0064(5) 0.0116(4)
P1 0.01281(15) 0.01212(15) 0.01349(15) 0.00005(12) 0.00535(12) 0.00035(12)
C1 0.0154(6) 0.0151(6) 0.0122(6) 0.0011(5) 0.0054(5) -0.0013(5)
C2 0.0157(6) 0.0190(7) 0.0166(6) 0.0006(5) 0.0045(5) -0.0007(5)
C3 0.0186(7) 0.0246(7) 0.0162(6) -0.0014(6) 0.0007(5) -0.0031(6)
C4 0.0266(8) 0.0219(7) 0.0167(7) -0.0060(6) 0.0042(6) -0.0033(6)
C5 0.0223(7) 0.0182(7) 0.0176(6) -0.0014(5) 0.0066(6) 0.0017(5)
C6 0.0161(6) 0.0149(6) 0.0132(6) 0.0007(5) 0.0052(5) -0.0006(5)
C7 0.0155(6) 0.0153(6) 0.0161(6) 0.0007(5) 0.0059(5) 0.0020(5)
C8 0.0130(6) 0.0183(7) 0.0175(6) -0.0042(5) 0.0031(5) 0.0040(5)
C9 0.0153(6) 0.0194(7) 0.0247(7) -0.0064(6) 0.0073(6) 0.0019(5)
C10 0.0141(7) 0.0294(8) 0.0351(9) -0.0143(7) 0.0048(6) 0.0005(6)
C11 0.0190(7) 0.0376(10) 0.0272(8) -0.0102(7) -0.0056(6) 0.0081(7)
C12 0.0296(9) 0.0311(9) 0.0239(8) 0.0014(7) -0.0028(7) 0.0088(7)
C13 0.0201(7) 0.0225(7) 0.0225(7) -0.0002(6) -0.0001(6) 0.0015(6)
C14 0.0128(6) 0.0163(6) 0.0167(6) -0.0030(5) 0.0029(5) 0.0017(5)
C15 0.0173(7) 0.0193(7) 0.0243(7) -0.0012(6) 0.0070(6) 0.0011(5)
C16 0.0149(7) 0.0276(8) 0.0351(9) -0.0062(7) 0.0092(6) 0.0011(6)
C17 0.0122(6) 0.0231(8) 0.0359(9) -0.0072(7) 0.0004(6) 0.0062(5)
C18 0.0194(7) 0.0199(7) 0.0291(8) 0.0017(6) 0.0005(6) 0.0047(6)
C19 0.0155(6) 0.0202(7) 0.0218(7) 0.0002(6) 0.0038(5) 0.0016(5)
C20 0.0160(6) 0.0144(6) 0.0141(6) -0.0009(5) 0.0057(5) 0.0021(5)
C21 0.0222(7) 0.0194(7) 0.0250(7) 0.0022(6) 0.0130(6) 0.0016(6)
C22 0.0221(7) 0.0296(8) 0.0318(8) -0.0001(7) 0.0174(7) 0.0042(6)
C23 0.0272(8) 0.0271(8) 0.0264(8) 0.0002(6) 0.0135(7) 0.0117(6)
C24 0.0339(9) 0.0196(7) 0.0281(8) 0.0054(6) 0.0168(7) 0.0087(6)
C25 0.0241(7) 0.0162(7) 0.0228(7) 0.0022(6) 0.0137(6) 0.0026(5)
C26 0.0138(6) 0.0120(6) 0.0162(6) 0.0006(5) 0.0073(5) 0.0020(5)
C27 0.0168(6) 0.0172(6) 0.0155(6) 0.0001(5) 0.0057(5) 0.0015(5)
C28 0.0215(7) 0.0218(7) 0.0188(7) 0.0049(6) 0.0113(6) 0.0045(6)
C29 0.0180(7) 0.0231(7) 0.0271(7) 0.0063(6) 0.0124(6) 0.0019(6)
C30 0.0150(7) 0.0272(8) 0.0231(7) 0.0027(6) 0.0049(6) -0.0026(6)
C31 0.0169(6) 0.0206(7) 0.0152(6) 0.0006(5) 0.0058(5) -0.0006(5)
C32 0.0153(6) 0.0186(7) 0.0149(6) 0.0011(5) 0.0079(5) -0.0007(5)
C33 0.0255(7) 0.0219(7) 0.0182(7) -0.0008(6) 0.0100(6) -0.0031(6)
C34 0.0299(8) 0.0387(9) 0.0160(7) -0.0031(7) 0.0096(6) -0.0043(7)
C35 0.0292(8) 0.0459(11) 0.0177(7) 0.0101(7) 0.0101(7) 0.0065(8)
C36 0.0374(10) 0.0302(9) 0.0268(8) 0.0132(7) 0.0169(8) 0.0112(7)
C37 0.0242(7) 0.0211(7) 0.0219(7) 0.0044(6) 0.0123(6) 0.0030(6)

loop_
_atom_type_symbol
_atom_type_description
_atom_type_scat_dispersion_real
_atom_type_scat_dispersion_imag
_atom_type_scat_source
C C 0.0033 0.0016 'International Tables Vol C Tables 4.2.6.8 and 6.1.1.4'
H H 0.0000 0.0000 'International Tables Vol C Tables 4.2.6.8 and 6.1.1.4'
F F 0.0171 0.0103 'International Tables Vol C Tables 4.2.6.8 and 6.1.1.4'
N N 0.0061 0.0033 'International Tables Vol C Tables 4.2.6.8 and 6.1.1.4'
Pd Pd -0.9988 1.0072 'International Tables Vol C Tables 4.2.6.8 and 6.1.1.4'
P P 0.1023 0.0942 'International Tables Vol C Tables 4.2.6.8 and 6.1.1.4'

loop_
_geom_angle_atom_site_label_1
_geom_angle_atom_site_label_2
_geom_angle_atom_site_label_3
_geom_angle
C14 Pd1 C1 88.49(6)
C14 Pd1 N1 168.86(5)
C1 Pd1 N1 80.40(5)
C14 Pd1 P1 88.55(4)
C1 Pd1 P1 175.06(4)
N1 Pd1 P1 102.58(3)
C7 N1 C8 116.71(12)
C7 N1 Pd1 111.69(9)
C8 N1 Pd1 130.87(9)
C20 P1 C32 102.03(6)
C20 P1 C26 104.30(6)
C32 P1 C26 104.88(6)
C20 P1 Pd1 116.11(5)
C32 P1 Pd1 119.51(5)
C26 P1 Pd1 108.50(4)
C2 C1 C6 116.29(12)
C2 C1 Pd1 131.30(11)
C6 C1 Pd1 112.40(9)
C3 C2 C1 121.16(14)
C4 C3 C2 121.42(14)
C3 C4 C5 119.09(14)
C4 C5 C6 119.26(14)
C5 C6 C1 122.75(13)
C5 C6 C7 121.03(13)
C1 C6 C7 116.15(12)
N1 C7 C6 119.26(12)
C13 C8 C9 120.54(14)
C13 C8 N1 119.02(13)
C9 C8 N1 120.42(13)
C8 C9 C10 119.23(15)
C11 C10 C9 120.45(16)
C12 C11 C10 119.95(15)
C11 C12 C13 120.18(17)
C8 C13 C12 119.64(16)
C19 C14 C15 113.13(13)
C19 C14 Pd1 123.55(11)
C15 C14 Pd1 123.29(11)
F1 C15 C16 116.26(14)
F1 C15 C14 118.21(13)
C16 C15 C14 125.52(15)
C17 C16 C15 116.16(15)
F3 C17 C18 118.29(15)
F3 C17 C16 118.46(15)
C18 C17 C16 123.24(14)
C17 C18 C19 116.12(15)
F2 C19 C14 118.14(13)
F2 C19 C18 116.07(14)
C14 C19 C18 125.78(15)
C25 C20 C21 118.76(13)
C25 C20 P1 123.44(11)
C21 C20 P1 117.72(11)
C22 C21 C20 120.52(14)
C23 C22 C21 120.31(14)
C24 C23 C22 119.85(14)
C23 C24 C25 120.11(15)
C20 C25 C24 120.45(14)
C31 C26 C27 118.83(13)
C31 C26 P1 123.74(10)
C27 C26 P1 117.29(10)
C28 C27 C26 120.34(13)
C29 C28 C27 120.20(13)
C30 C29 C28 119.86(14)
C29 C30 C31 120.25(14)
C30 C31 C26 120.51(13)
C37 C32 C33 119.03(14)
C37 C32 P1 119.22(11)
C33 C32 P1 121.70(11)
C34 C33 C32 120.28(15)
C35 C34 C33 119.93(16)
C36 C35 C34 120.15(15)
C35 C36 C37 120.15(16)
C32 C37 C36 120.39(15)

loop_
_geom_bond_atom_site_label_1
_geom_bond_atom_site_label_2
_geom_bond_distance
Pd1 C14 1.9945(13)
Pd1 C1 2.0377(14)
Pd1 N1 2.1534(11)
Pd1 P1 2.3756(4)
N1 C7 1.2887(18)
N1 C8 1.4357(17)
F1 C15 1.3608(18)
F2 C19 1.3644(18)
F3 C17 1.3625(17)
P1 C20 1.8220(14)
P1 C32 1.8228(14)
P1 C26 1.8262(14)
C1 C2 1.3962(19)
C1 C6 1.4131(19)
C2 C3 1.395(2)
C3 C4 1.386(2)
C4 C5 1.388(2)
C5 C6 1.397(2)
C6 C7 1.4493(19)
C8 C13 1.386(2)
C8 C9 1.389(2)
C9 C10 1.392(2)
C10 C11 1.386(3)
C11 C12 1.381(3)
C12 C13 1.393(2)
C14 C19 1.379(2)
C14 C15 1.386(2)
C15 C16 1.384(2)
C16 C17 1.376(3)
C17 C18 1.369(2)
C18 C19 1.387(2)
C20 C25 1.391(2)
C20 C21 1.398(2)
C21 C22 1.385(2)
C22 C23 1.383(2)
C23 C24 1.383(2)
C24 C25 1.394(2)
C26 C31 1.3928(19)
C26 C27 1.4014(19)
C27 C28 1.390(2)
C28 C29 1.387(2)
C29 C30 1.383(2)
C30 C31 1.391(2)
C32 C37 1.390(2)
C32 C33 1.400(2)
C33 C34 1.391(2)
C34 C35 1.389(3)
C35 C36 1.378(3)
C36 C37 1.394(2)
